data_7209217
loop_
_publ_author_name
'Pogorzelec-Glaser, Katarzyna'
'Rachocki, Adam'
'\/Lawniczak, Pawe\/l'
'Pietraszko, Adam'
'Pawlaczyk, Czes\/law'
'Hilczer, Bo\.zena'
'Pugaczowa-Michalska, Maria'

_publ_section_title
;
 Structure, hydrogen bond network and proton conductivity of new
 benzimidazole compounds with dicarboxylic acids
;
_journal_issue 10
_journal_name_full CrystEngComm
_journal_page_first 1950
_journal_paper_doi 10.1039/c2ce26571k
_journal_volume 15
_journal_year 2013
_chemical_formula_sum 'C12 H14 N2 O4'
_chemical_formula_weight 250.25
_chemical_name_common 'Benzimidazole salt of glutaric acid'
_chemical_name_systematic
;
?
;
_space_group_IT_number 14
_symmetry_cell_setting monoclinic
_symmetry_space_group_name_Hall '-P 2yn'
_symmetry_space_group_name_H-M 'P 1 21/n 1'
_atom_sites_solution_hydrogens geom
_atom_sites_solution_primary direct
_atom_sites_solution_secondary difmap
_audit_creation_method SHELXL-97
_cell_angle_alpha 90.00
_cell_angle_beta 100.120(12)
_cell_angle_gamma 90.00
_cell_formula_units_Z 8
_cell_length_a 8.4176(12)
_cell_length_b 14.7394(14)
_cell_length_c 19.1141(19)
_cell_measurement_temperature 293(2)
_cell_volume 2334.6(5)
_computing_cell_refinement 'CrysAlis v171.33.42'
_computing_data_collection 'CrysAlis v171.33.42'
_computing_data_reduction 'CrysAlis v171.33.42'
_computing_molecular_graphics 'Diamond 3.2'
_computing_structure_refinement 'SHELXL-97 (Sheldrick, 1997)'
_computing_structure_solution 'SHELXS-97 (Sheldrick, 1990)'
_diffrn_ambient_temperature 293(2)
_diffrn_measured_fraction_theta_full 0.992
_diffrn_measured_fraction_theta_max 0.992
_diffrn_measurement_device_type 'Xcalibur-Oxford Diffraction'
_diffrn_measurement_method CCD
_diffrn_radiation_monochromator graphite
_diffrn_radiation_source 'fine-focus sealed tube'
_diffrn_radiation_type MoK\a
_diffrn_radiation_wavelength 0.71073
_diffrn_reflns_av_R_equivalents 0.0530
_diffrn_reflns_av_sigmaI/netI 0.0407
_diffrn_reflns_limit_h_max 10
_diffrn_reflns_limit_h_min -10
_diffrn_reflns_limit_k_max 17
_diffrn_reflns_limit_k_min -17
_diffrn_reflns_limit_l_max 23
_diffrn_reflns_limit_l_min -23
_diffrn_reflns_number 24612
_diffrn_reflns_theta_full 25.68
_diffrn_reflns_theta_max 25.68
_diffrn_reflns_theta_min 2.97
_exptl_absorpt_coefficient_mu 0.108
_exptl_absorpt_correction_type none
_exptl_crystal_colour colorless
_exptl_crystal_density_diffrn 1.424
_exptl_crystal_density_method 'not measured'
_exptl_crystal_description unshaped
_exptl_crystal_F_000 1056
_exptl_crystal_size_max 0.36
_exptl_crystal_size_mid 0.31
_exptl_crystal_size_min 0.21
_refine_diff_density_max 0.247
_refine_diff_density_min -0.214
_refine_diff_density_rms 0.042
_refine_ls_extinction_method none
_refine_ls_goodness_of_fit_ref 1.134
_refine_ls_hydrogen_treatment mixed
_refine_ls_matrix_type full
_refine_ls_number_parameters 437
_refine_ls_number_reflns 4400
_refine_ls_number_restraints 24
_refine_ls_restrained_S_all 1.133
_refine_ls_R_factor_all 0.1191
_refine_ls_R_factor_gt 0.0625
_refine_ls_shift/su_max 0.002
_refine_ls_shift/su_mean 0.000
_refine_ls_structure_factor_coef Fsqd
_refine_ls_weighting_details 'calc w=1/[\s^2^(Fo^2^)+(0.0125P)^2^+1.7500P] where P=(Fo^2^+2Fc^2^)/3'
_refine_ls_weighting_scheme calc
_refine_ls_wR_factor_gt 0.0929
_refine_ls_wR_factor_ref 0.1041
_reflns_number_gt 2547
_reflns_number_total 4400
_reflns_threshold_expression >2sigma(I)
_cod_data_source_file c2ce26571k.txt
_cod_data_source_block bgf
_cod_original_sg_symbol_H-M 'P 21/n'
_cod_database_code 7209217

loop_
_symmetry_equiv_pos_as_xyz
'x, y, z'
'-x+1/2, y+1/2, -z+1/2'
'-x, -y, -z'
'x-1/2, -y-1/2, z-1/2'

loop_
_atom_site_label
_atom_site_type_symbol
_atom_site_fract_x
_atom_site_fract_y
_atom_site_fract_z
_atom_site_U_iso_or_equiv
_atom_site_adp_type
_atom_site_occupancy
_atom_site_symmetry_multiplicity
_atom_site_calc_flag
_atom_site_refinement_flags
C1A C -0.09622(18) 0.62579(9) -0.43389(7) 0.0336(4) Uani 1 1 d .
C1B C -0.40569(18) 0.15199(10) -0.56837(7) 0.0362(4) Uani 1 1 d .
C1C C -0.59596(18) 0.39004(9) -0.66111(7) 0.0361(4) Uani 1 1 d .
C1D C 0.08099(18) 0.39096(9) -0.33735(7) 0.0355(4) Uani 1 1 d .
C2A C 0.0211(2) 0.65914(11) -0.37930(8) 0.0459(5) Uani 1 1 d D
C2B C -0.5200(2) 0.11697(10) -0.62296(8) 0.0451(5) Uani 1 1 d D
C2C C -0.66960(18) 0.47526(9) -0.69804(7) 0.0337(4) Uani 1 1 d D
C2D C 0.14924(18) 0.30577(9) -0.29846(8) 0.0375(5) Uani 1 1 d D
C3A C 0.0292(2) 0.75219(11) -0.37198(9) 0.0504(5) Uani 1 1 d D
C3B C -0.5248(2) 0.02306(11) -0.62963(8) 0.0497(5) Uani 1 1 d D
C3C C -0.59549(18) 0.56306(9) -0.66578(8) 0.0368(4) Uani 1 1 d D
C3D C 0.08836(18) 0.21635(9) -0.33336(7) 0.0358(5) Uani 1 1 d D
C4A C -0.0744(2) 0.80978(10) -0.41624(9) 0.0506(5) Uani 1 1 d D
C4B C -0.4186(2) -0.03335(10) -0.58481(9) 0.0505(5) Uani 1 1 d D
C4C C -0.66183(18) 0.64756(9) -0.70798(8) 0.0364(4) Uani 1 1 d D
C4D C 0.16706(19) 0.13320(10) -0.29469(8) 0.0377(5) Uani 1 1 d D
C5A C -0.1902(2) 0.77701(10) -0.47071(8) 0.0459(5) Uani 1 1 d D
C5B C -0.3048(2) 0.00157(10) -0.53095(8) 0.0472(5) Uani 1 1 d D
C5C C -0.59604(18) 0.73548(9) -0.67406(7) 0.0358(5) Uani 1 1 d .
C5D C 0.09510(18) 0.04560(10) -0.32671(8) 0.0385(5) Uani 1 1 d .
C6A C -0.19859(18) 0.68351(9) -0.47851(7) 0.0334(4) Uani 1 1 d .
C6B C -0.30122(18) 0.09471(9) -0.52320(7) 0.0342(4) Uani 1 1 d .
C7A C -0.25960(19) 0.54322(9) -0.51076(8) 0.0386(5) Uani 1 1 d .
C7B C -0.2489(2) 0.23606(10) -0.48938(8) 0.0449(5) Uani 1 1 d .
N1A N -0.14026(15) 0.53710(8) -0.45585(6) 0.0386(4) Uani 1 1 d D
N1B N -0.36865(16) 0.23998(8) -0.54529(6) 0.0403(4) Uani 1 1 d D
N2A N -0.29847(15) 0.62872(8) -0.52605(6) 0.0400(4) Uani 1 1 d D
N2B N -0.20652(16) 0.15133(8) -0.47465(7) 0.0429(4) Uani 1 1 d D
O1C O -0.49322(13) 0.39692(7) -0.60534(5) 0.0474(3) Uani 1 1 d .
O1D O -0.02688(12) 0.38366(6) -0.39206(5) 0.0435(3) Uani 1 1 d .
O2C O -0.64030(13) 0.31317(6) -0.68886(5) 0.0486(3) Uani 1 1 d .
O2D O 0.13503(15) 0.46607(7) -0.31354(6) 0.0594(4) Uani 1 1 d .
O3C O -0.49298(14) 0.73591(7) -0.61963(6) 0.0546(4) Uani 1 1 d .
O3D O -0.01225(14) 0.04392(7) -0.37896(6) 0.0562(4) Uani 1 1 d .
O4C O -0.64706(14) 0.81108(7) -0.70382(6) 0.0552(4) Uani 1 1 d .
O4D O 0.14853(13) -0.03151(6) -0.29686(6) 0.0503(4) Uani 1 1 d .
H21C H -0.6558(15) 0.4711(9) -0.7512(6) 0.037(4) Uiso 1 1 d D
H21D H 0.1274(15) 0.3058(9) -0.2493(6) 0.043(4) Uiso 1 1 d D
H22C H -0.7877(14) 0.4748(9) -0.6980(7) 0.042(4) Uiso 1 1 d D
H22D H 0.2665(17) 0.3098(11) -0.2951(8) 0.071(5) Uiso 1 1 d D
H2A H 0.0957(17) 0.6232(10) -0.3452(7) 0.058(5) Uiso 1 1 d D
H2B H -0.5876(15) 0.1608(9) -0.6547(6) 0.039(4) Uiso 1 1 d D
H31C H -0.6084(15) 0.5678(9) -0.6172(6) 0.034(4) Uiso 1 1 d D
H31D H 0.1026(15) 0.2160(9) -0.3839(6) 0.034(4) Uiso 1 1 d D
H32C H -0.4793(15) 0.5608(10) -0.6597(7) 0.049(4) Uiso 1 1 d D
H32D H -0.0264(14) 0.2121(9) -0.3394(7) 0.039(4) Uiso 1 1 d D
H3A H 0.1090(15) 0.7769(9) -0.3312(6) 0.041(4) Uiso 1 1 d D
H3B H -0.5964(16) -0.0025(10) -0.6701(7) 0.055(5) Uiso 1 1 d D
H41C H -0.6357(17) 0.6467(10) -0.7553(7) 0.055(5) Uiso 1 1 d D
H41D H 0.1523(15) 0.1341(9) -0.2438(6) 0.040(4) Uiso 1 1 d D
H42C H -0.7812(14) 0.6522(9) -0.7146(7) 0.044(4) Uiso 1 1 d D
H42D H 0.2857(15) 0.1339(10) -0.2978(7) 0.056(5) Uiso 1 1 d D
H4A H -0.0619(18) 0.8697(9) -0.4077(8) 0.064(5) Uiso 1 1 d D
H4B H -0.4308(19) -0.1047(10) -0.5901(8) 0.075(5) Uiso 1 1 d D
H4C H -0.742(2) 0.8062(13) -0.7536(10) 0.105(7) Uiso 1 1 d .
H4D H 0.237(2) -0.0283(12) -0.2530(9) 0.087(6) Uiso 1 1 d .
H5A H -0.2606(18) 0.8160(10) -0.5004(8) 0.062(5) Uiso 1 1 d D
H5B H -0.2281(16) -0.0299(9) -0.4981(7) 0.042(4) Uiso 1 1 d D
H7A H -0.3158(15) 0.4959(9) -0.5352(7) 0.037(4) Uiso 1 1 d .
H7B H -0.1977(16) 0.2843(9) -0.4646(7) 0.046(4) Uiso 1 1 d .
HN1A H -0.085(2) 0.4827(11) -0.4274(9) 0.101(7) Uiso 1 1 d D
HN1B H -0.4060(19) 0.2925(10) -0.5667(8) 0.073(6) Uiso 1 1 d D
HN2A H -0.3748(15) 0.6501(9) -0.5622(6) 0.034(4) Uiso 1 1 d D
HN2B H -0.1272(19) 0.1190(11) -0.4388(8) 0.078(6) Uiso 1 1 d D

loop_
_atom_site_aniso_label
_atom_site_aniso_U_11
_atom_site_aniso_U_22
_atom_site_aniso_U_33
_atom_site_aniso_U_23
_atom_site_aniso_U_13
_atom_site_aniso_U_12
C1A 0.0419(9) 0.0240(7) 0.0324(7) 0.0018(6) -0.0007(7) 0.0003(7)
C1B 0.0435(9) 0.0256(8) 0.0359(8) 0.0014(6) -0.0027(7) 0.0024(7)
C1C 0.0417(9) 0.0243(7) 0.0380(8) -0.0003(6) -0.0053(7) -0.0011(7)
C1D 0.0448(9) 0.0206(7) 0.0382(8) 0.0007(6) -0.0011(7) 0.0027(7)
C2A 0.0474(10) 0.0385(9) 0.0447(9) 0.0021(8) -0.0115(8) -0.0021(8)
C2B 0.0511(10) 0.0410(9) 0.0361(8) 0.0040(7) -0.0120(8) 0.0027(8)
C2C 0.0400(9) 0.0236(7) 0.0329(8) 0.0031(6) -0.0063(7) 0.0036(7)
C2D 0.0408(9) 0.0259(7) 0.0410(8) 0.0001(7) -0.0066(7) 0.0016(7)
C3A 0.0548(11) 0.0406(9) 0.0473(9) -0.0068(8) -0.0147(8) -0.0073(8)
C3B 0.0618(11) 0.0363(9) 0.0435(9) -0.0034(8) -0.0116(8) -0.0029(9)
C3C 0.0446(9) 0.0226(7) 0.0385(8) 0.0009(6) -0.0056(7) 0.0000(7)
C3D 0.0461(10) 0.0191(7) 0.0358(8) 0.0018(6) -0.0108(7) 0.0019(7)
C4A 0.0670(11) 0.0275(8) 0.0527(10) -0.0008(8) -0.0017(9) 0.0009(8)
C4B 0.0665(11) 0.0249(8) 0.0551(10) -0.0023(8) -0.0030(9) -0.0039(8)
C4C 0.0424(9) 0.0254(7) 0.0351(8) 0.0035(7) -0.0102(7) 0.0019(7)
C4D 0.0431(9) 0.0289(8) 0.0368(8) 0.0017(7) -0.0043(7) 0.0026(7)
C5A 0.0580(11) 0.0262(8) 0.0467(9) 0.0012(7) -0.0099(8) 0.0027(8)
C5B 0.0569(11) 0.0294(8) 0.0497(9) 0.0056(8) -0.0061(8) 0.0061(8)
C5C 0.0439(9) 0.0222(7) 0.0369(8) 0.0034(6) -0.0049(7) 0.0022(7)
C5D 0.0435(9) 0.0240(7) 0.0421(9) 0.0020(7) -0.0088(8) 0.0042(7)
C6A 0.0396(8) 0.0251(7) 0.0315(7) -0.0004(7) -0.0051(7) -0.0007(7)
C6B 0.0377(8) 0.0294(7) 0.0312(7) 0.0020(7) -0.0052(6) 0.0008(7)
C7A 0.0493(10) 0.0229(7) 0.0390(8) -0.0003(7) -0.0053(8) -0.0011(7)
C7B 0.0593(11) 0.0265(8) 0.0423(9) -0.0031(7) -0.0090(8) -0.0069(8)
N1A 0.0465(8) 0.0237(6) 0.0396(7) -0.0013(6) -0.0086(6) 0.0013(6)
N1B 0.0520(8) 0.0215(6) 0.0412(7) 0.0026(6) -0.0092(6) 0.0006(6)
N2A 0.0468(8) 0.0317(7) 0.0353(6) 0.0023(6) -0.0102(6) -0.0007(6)
N2B 0.0472(8) 0.0285(6) 0.0446(7) 0.0024(6) -0.0148(6) 0.0001(6)
O1C 0.0579(7) 0.0266(5) 0.0477(6) 0.0032(5) -0.0184(5) 0.0019(5)
O1D 0.0531(7) 0.0246(5) 0.0423(6) 0.0006(5) -0.0203(5) 0.0023(5)
O2C 0.0617(7) 0.0242(5) 0.0501(6) -0.0035(5) -0.0177(6) -0.0016(5)
O2D 0.0780(8) 0.0251(5) 0.0591(7) -0.0031(5) -0.0318(6) -0.0045(6)
O3C 0.0688(8) 0.0276(6) 0.0533(7) 0.0014(5) -0.0287(6) 0.0034(6)
O3D 0.0660(8) 0.0271(6) 0.0603(7) 0.0008(5) -0.0311(6) 0.0013(6)
O4C 0.0742(8) 0.0243(5) 0.0539(6) 0.0042(5) -0.0257(6) 0.0035(6)
O4D 0.0606(7) 0.0226(5) 0.0562(7) 0.0058(5) -0.0213(6) -0.0008(5)

loop_
_atom_type_symbol
_atom_type_description
_atom_type_scat_dispersion_real
_atom_type_scat_dispersion_imag
_atom_type_scat_source
C C 0.0033 0.0016 'International Tables Vol C Tables 4.2.6.8 and 6.1.1.4'
H H 0.0000 0.0000 'International Tables Vol C Tables 4.2.6.8 and 6.1.1.4'
N N 0.0061 0.0033 'International Tables Vol C Tables 4.2.6.8 and 6.1.1.4'
O O 0.0106 0.0060 'International Tables Vol C Tables 4.2.6.8 and 6.1.1.4'

loop_
_geom_angle_atom_site_label_1
_geom_angle_atom_site_label_2
_geom_angle_atom_site_label_3
_geom_angle
C6A C1A C2A 121.61(13)
C6A C1A N1A 106.48(11)
C2A C1A N1A 131.90(13)
C2B C1B N1B 132.35(13)
C2B C1B C6B 121.06(13)
N1B C1B C6B 106.59(12)
O1C C1C O2C 122.14(13)
O1C C1C C2C 119.52(12)
O2C C1C C2C 118.33(12)
O2D C1D O1D 122.60(13)
O2D C1D C2D 118.10(12)
O1D C1D C2D 119.31(12)
C3A C2A C1A 116.26(14)
C3A C2A H2A 117.2(8)
C1A C2A H2A 126.5(8)
C1B C2B C3B 116.37(14)
C1B C2B H2B 117.7(7)
C3B C2B H2B 125.9(7)
C3C C2C C1C 114.26(11)
C3C C2C H21C 109.7(7)
C1C C2C H21C 107.3(7)
C3C C2C H22C 110.2(8)
C1C C2C H22C 108.7(8)
H21C C2C H22C 106.4(10)
C1D C2D C3D 115.54(11)
C1D C2D H21D 110.3(8)
C3D C2D H21D 108.2(8)
C1D C2D H22D 105.8(10)
C3D C2D H22D 109.8(10)
H21D C2D H22D 106.9(12)
C2A C3A C4A 122.04(14)
C2A C3A H3A 117.0(8)
C4A C3A H3A 120.9(8)
C2B C3B C4B 122.05(14)
C2B C3B H3B 117.6(9)
C4B C3B H3B 119.9(9)
C2C C3C C4C 113.10(11)
C2C C3C H31C 110.4(8)
C4C C3C H31C 111.0(8)
C2C C3C H32C 110.8(9)
C4C C3C H32C 111.0(9)
H31C C3C H32C 99.9(11)
C2D C3D C4D 113.55(11)
C2D C3D H31D 110.0(7)
C4D C3D H31D 110.5(7)
C2D C3D H32D 111.4(8)
C4D C3D H32D 110.6(8)
H31D C3D H32D 100.0(10)
C5A C4A C3A 121.88(14)
C5A C4A H4A 121.6(9)
C3A C4A H4A 116.6(9)
C5B C4B C3B 121.46(14)
C5B C4B H4B 119.0(8)
C3B C4B H4B 119.4(8)
C5C C4C C3C 113.50(11)
C5C C4C H41C 106.6(9)
C3C C4C H41C 111.1(9)
C5C C4C H42C 106.4(8)
C3C C4C H42C 112.9(8)
H41C C4C H42C 105.9(11)
C5D C4D C3D 112.50(11)
C5D C4D H41D 107.2(8)
C3D C4D H41D 110.1(8)
C5D C4D H42D 108.3(8)
C3D C4D H42D 108.3(8)
H41D C4D H42D 110.5(11)
C4A C5A C6A 116.38(13)
C4A C5A H5A 121.8(9)
C6A C5A H5A 121.8(9)
C4B C5B C6B 116.82(14)
C4B C5B H5B 128.3(8)
C6B C5B H5B 114.8(8)
O3C C5C O4C 119.89(13)
O3C C5C C4C 121.18(12)
O4C C5C C4C 118.91(12)
O3D C5D O4D 118.93(13)
O3D C5D C4D 122.30(13)
O4D C5D C4D 118.76(12)
C5A C6A N2A 131.62(13)
C5A C6A C1A 121.82(13)
N2A C6A C1A 106.56(11)
C5B C6B N2B 131.89(13)
C5B C6B C1B 122.23(13)
N2B C6B C1B 105.88(12)
N1A C7A N2A 111.39(12)
N1A C7A H7A 126.9(8)
N2A C7A H7A 121.6(8)
N2B C7B N1B 110.52(13)
N2B C7B H7B 122.7(8)
N1B C7B H7B 126.8(8)
C7A N1A C1A 107.33(11)
C7A N1A HN1A 132.9(10)
C1A N1A HN1A 119.6(9)
C7B N1B C1B 108.06(12)
C7B N1B HN1B 123.5(10)
C1B N1B HN1B 127.9(10)
C7A N2A C6A 108.23(11)
C7A N2A HN2A 127.6(8)
C6A N2A HN2A 124.1(8)
C7B N2B C6B 108.96(12)
C7B N2B HN2B 136.8(9)
C6B N2B HN2B 114.3(9)
C5C O4C H4C 116.5(10)
C5D O4D H4D 117.5(10)

loop_
_geom_bond_atom_site_label_1
_geom_bond_atom_site_label_2
_geom_bond_distance
C1A C6A 1.3912(19)
C1A C2A 1.394(2)
C1A N1A 1.4029(17)
C1B C2B 1.389(2)
C1B N1B 1.3876(18)
C1B C6B 1.4017(19)
C1C O1C 1.2533(16)
C1C O2C 1.2786(16)
C1C C2C 1.5186(19)
C1D O2D 1.2518(17)
C1D O1D 1.2632(16)
C1D C2D 1.5196(19)
C2A C3A 1.379(2)
C2A H2A 0.978(13)
C2B C3B 1.390(2)
C2B H2B 0.994(12)
C2C C3C 1.5195(19)
C2C H21C 1.045(12)
C2C H22C 0.994(12)
C2D C3D 1.5247(19)
C2D H21D 0.989(12)
C2D H22D 0.979(14)
C3A C4A 1.392(2)
C3A H3A 1.003(12)
C3B C4B 1.399(2)
C3B H3B 0.969(13)
C3C C4C 1.5348(19)
C3C H31C 0.956(12)
C3C H32C 0.965(12)
C3D C4D 1.5215(19)
C3D H31D 0.994(12)
C3D H32D 0.954(12)
C4A C5A 1.382(2)
C4A H4A 0.901(14)
C4B C5B 1.377(2)
C4B H4B 1.060(14)
C4C C5C 1.5100(19)
C4C H41C 0.968(13)
C4C H42C 0.993(12)
C4D C5D 1.509(2)
C4D H41D 1.002(12)
C4D H42D 1.011(13)
C5A C6A 1.3866(19)
C5A H5A 0.941(14)
C5B C6B 1.381(2)
C5B H5B 0.940(12)
C5C O3C 1.2321(16)
C5C O4C 1.2899(17)
C5D O3D 1.2237(17)
C5D O4D 1.3150(17)
C6A N2A 1.3844(17)
C6B N2B 1.3904(17)
C7A N1A 1.3222(18)
C7A N2A 1.3217(18)
C7A H7A 0.922(12)
C7B N2B 1.3156(19)
C7B N1B 1.3353(19)
C7B H7B 0.919(13)
N1A HN1A 1.034(16)
N1B HN1B 0.906(14)
N2A HN2A 0.912(11)
N2B HN2B 0.991(15)
O4C H4C 1.132(18)
O4D H4D 1.018(16)

loop_
_geom_hbond_atom_site_label_D
_geom_hbond_atom_site_label_H
_geom_hbond_atom_site_label_A
_geom_hbond_distance_DH
_geom_hbond_distance_HA
_geom_hbond_distance_DA
_geom_hbond_angle_DHA
_geom_hbond_site_symmetry_A
N2A HN2A O3C 0.912(11) 1.847(12) 2.7106(15) 157.0(12) .
N2B HN2B O3D 0.991(15) 1.755(15) 2.7340(16) 168.9(14) .
O4D H4D O2D 1.018(16) 1.520(16) 2.5342(15) 174.1(16) 2_544
O4C H4C O2C 1.132(18) 1.349(18) 2.4743(14) 171.6(18) 2_353
N1A HN1A O1D 1.034(16) 1.645(16) 2.6653(15) 168.0(15) .
N1B HN1B O1C 0.906(14) 1.806(14) 2.7102(15) 175.5(16) .

loop_
_geom_torsion_atom_site_label_1
_geom_torsion_atom_site_label_2
_geom_torsion_atom_site_label_3
_geom_torsion_atom_site_label_4
_geom_torsion
C6A C1A C2A C3A 0.3(2)
N1A C1A C2A C3A -178.80(17)
N1B C1B C2B C3B -178.59(17)
C6B C1B C2B C3B 0.3(2)
O1C C1C C2C C3C 5.8(2)
O2C C1C C2C C3C -173.39(14)
O2D C1D C2D C3D -175.31(15)
O1D C1D C2D C3D 4.5(2)
C1A C2A C3A C4A 0.4(3)
C1B C2B C3B C4B -1.2(3)
C1C C2C C3C C4C 174.98(13)
C1D C2D C3D C4D 176.79(14)
C2A C3A C4A C5A -0.8(3)
C2B C3B C4B C5B 0.9(3)
C2C C3C C4C C5C 176.68(13)
C2D C3D C4D C5D 175.28(14)
C3A C4A C5A C6A 0.6(3)
C3B C4B C5B C6B 0.3(3)
C3C C4C C5C O3C 3.4(2)
C3C C4C C5C O4C -177.97(14)
C3D C4D C5D O3D 1.5(2)
C3D C4D C5D O4D -177.76(14)
C4A C5A C6A N2A 179.55(17)
C4A C5A C6A C1A 0.1(3)
C2A C1A C6A C5A -0.5(3)
N1A C1A C6A C5A 178.78(15)
C2A C1A C6A N2A 179.92(15)
N1A C1A C6A N2A -0.81(17)
C4B C5B C6B N2B 178.47(17)
C4B C5B C6B C1B -1.1(3)
C2B C1B C6B C5B 0.8(3)
N1B C1B C6B C5B 180.00(15)
C2B C1B C6B N2B -178.85(15)
N1B C1B C6B N2B 0.32(17)
N2A C7A N1A C1A -0.69(19)
C6A C1A N1A C7A 0.92(17)
C2A C1A N1A C7A -179.91(18)
N2B C7B N1B C1B -0.2(2)
C2B C1B N1B C7B 178.97(18)
C6B C1B N1B C7B -0.06(18)
N1A C7A N2A C6A 0.18(19)
C5A C6A N2A C7A -179.12(18)
C1A C6A N2A C7A 0.42(18)
N1B C7B N2B C6B 0.5(2)
C5B C6B N2B C7B 179.88(18)
C1B C6B N2B C7B -0.47(18)
